data_1531325
loop_
_publ_author_name
'Harrison, W.T.A.'
'Rodgers, J.A.'
'Phillips, M.L.F.'
'Nenoff, T.M.'

_publ_section_title
;
 In situ template generation for zincophosphate synthesis leading to
 guanylurea zinc phosphate, C2 H7 N4 O * (Zn P O4)
;
_journal_name_full 'Solid State Sciences'
_journal_page_first 969
_journal_page_last 972
_journal_volume 4
_journal_year 2002
_chemical_formula_sum 'C2 H7 N4 O5 P Zn'
_chemical_name_systematic '((H2 N) C O (N H) C (N H2)2) Zn (P O4)'
_space_group_IT_number 14
_symmetry_space_group_name_Hall '-P 2ybc'
_symmetry_space_group_name_H-M 'P 1 21/c 1'
_cell_angle_alpha 90
_cell_angle_beta 95.918
_cell_angle_gamma 90
_cell_formula_units_Z 4
_cell_length_a 13.6453
_cell_length_b 5.0716
_cell_length_c 10.6005
_cell_volume 729.682
_citation_journal_id_ASTM SSSCFJ
_cod_data_source_file Harrison_SSSCFJ_2002_953.cif
_cod_data_source_block C2H7N4O5P1Zn1
_cod_original_cell_volume 729.6821
_cod_original_formula_sum 'C2 H7 N4 O5 P1 Zn1'
_cod_database_code 1531325

loop_
_symmetry_equiv_pos_as_xyz
x,y,z
-x,y+1/2,-z+1/2
-x,-y,-z
x,-y-1/2,z-1/2

loop_
_atom_site_label
_atom_site_type_symbol
_atom_site_fract_x
_atom_site_fract_y
_atom_site_fract_z
_atom_site_occupancy
_atom_site_U_iso_or_equiv
O1 O-2 0.89292 0.9284 0.8922 1 0.0
N2 N-3 0.31937 0.986 0.4556 1 0.0
N3 N-3 0.3653 0.2475 0.2898 1 0.0
Zn1 Zn+2 -0.00035 0.70225 0.85812 1 0.0
N4 N-3 0.2201 0.3218 0.3752 1 0.0
H7 H+1 0.174 0.27 0.433 1 0.0
O2 O-2 0.04921 0.8498 0.70396 1 0.0
H4 H+1 0.353 0.38 0.238 1 0.0
O4 O-2 0.22901 0.79 0.6759 1 0.0
O5 O-2 0.46182 0.8113 0.3888 1 0.0
C1 C+4 0.3983 0.8098 0.4644 1 0.0
H6 H+1 0.214 0.47 0.326 1 0.0
H3 H+1 0.274 0.963 0.509 1 0.0
O3 O-2 0.10644 0.6431 0.98768 1 0.0
C2 C+4 0.3017 0.1858 0.3709 1 0.0
P1 P+5 0.12551 0.72437 0.61882 1 0.0
H5 H+1 0.415 0.156 0.286 1 0.0
H2 H+1 0.349 0.652 0.608 1 0.0
N1 N-3 0.3965 0.6416 0.5609 1 0.0
H1 H+1 0.438 0.519 0.567 1 0.0
